data_7062984
loop_
_publ_author_name
'Chauhan, Chetan'
'Kumar, Santosh'
'Kumar, Rajesh'
'Saini, Anju'
'Aree, Thammarat'

_publ_section_title
;
 Synergistic effects of steric constraints and non-covalent interactions
 in copper(ii) chloro-nitro-benzoato complexes: synthesis, structural
 characterization, theoretical investigations, antimicrobial studies, and
 molecular docking analyses
;
_journal_issue 9
_journal_name_full 'New Journal of Chemistry'
_journal_page_first 3829
_journal_page_last 3848
_journal_paper_doi 10.1039/D3NJ05361J
_journal_volume 48
_journal_year 2024
_chemical_formula_moiety 'C8 H24 Cu N4 O2, 2(C7 H3 Cl N O4)'
_chemical_formula_sum 'C22 H30 Cl2 Cu N6 O10'
_chemical_formula_weight 672.96
_space_group_crystal_system triclinic
_space_group_IT_number 2
_space_group_name_Hall '-P 1'
_space_group_name_H-M_alt 'P -1'
_atom_sites_solution_hydrogens geom
_audit_creation_method SHELXL-2019/1
_audit_update_record
;
2023-08-27 deposited with the CCDC.	2024-01-19 downloaded from the CCDC.
;
_cell_angle_alpha 96.606(4)
_cell_angle_beta 90.314(4)
_cell_angle_gamma 99.721(4)
_cell_formula_units_Z 1
_cell_length_a 7.2188(10)
_cell_length_b 7.2384(11)
_cell_length_c 13.1301(19)
_cell_measurement_reflns_used 4275
_cell_measurement_temperature 296(2)
_cell_measurement_theta_max 27.06
_cell_measurement_theta_min 2.86
_cell_volume 671.52(17)
_computing_cell_refinement 'Bruker SAINT'
_computing_data_collection 'Bruker APEX2'
_computing_data_reduction 'Bruker SAINT'
_computing_molecular_graphics 'Bruker SHELXTL'
_computing_publication_material 'Bruker SHELXTL'
_computing_structure_refinement 'SHELXL-2019/1 (Sheldrick, 2019)'
_computing_structure_solution 'SHELXT 2019/1 (Sheldrick, 2019)'
_diffrn_ambient_temperature 296(2)
_diffrn_measured_fraction_theta_full 0.998
_diffrn_measured_fraction_theta_max 0.994
_diffrn_measurement_device_type 'Bruker APEX-II CCD'
_diffrn_measurement_method '\f and \w scans'
_diffrn_radiation_type MoK\a
_diffrn_radiation_wavelength 0.71073
_diffrn_reflns_av_R_equivalents 0.0500
_diffrn_reflns_av_unetI/netI 0.0524
_diffrn_reflns_Laue_measured_fraction_full 0.998
_diffrn_reflns_Laue_measured_fraction_max 0.994
_diffrn_reflns_limit_h_max 10
_diffrn_reflns_limit_h_min -10
_diffrn_reflns_limit_k_max 10
_diffrn_reflns_limit_k_min -10
_diffrn_reflns_limit_l_max 18
_diffrn_reflns_limit_l_min -18
_diffrn_reflns_number 19449
_diffrn_reflns_point_group_measured_fraction_full 0.998
_diffrn_reflns_point_group_measured_fraction_max 0.994
_diffrn_reflns_theta_full 25.242
_diffrn_reflns_theta_max 30.612
_diffrn_reflns_theta_min 2.864
_diffrn_source 'sealed tube'
_exptl_absorpt_coefficient_mu 1.080
_exptl_absorpt_correction_type multi-scan
_exptl_absorpt_process_details 'SADABS (Bruker-AXS)'
_exptl_crystal_colour purple
_exptl_crystal_density_diffrn 1.664
_exptl_crystal_description hexagon
_exptl_crystal_F_000 347
_exptl_crystal_size_max 0.22
_exptl_crystal_size_mid 0.22
_exptl_crystal_size_min 0.12
_exptl_transmission_factor_max 0.7461
_exptl_transmission_factor_min 0.6330
_refine_diff_density_max 0.457
_refine_diff_density_min -0.752
_refine_diff_density_rms 0.074
_refine_ls_extinction_method none
_refine_ls_goodness_of_fit_ref 1.011
_refine_ls_hydrogen_treatment constr
_refine_ls_matrix_type full
_refine_ls_number_parameters 188
_refine_ls_number_reflns 4126
_refine_ls_number_restraints 0
_refine_ls_restrained_S_all 1.011
_refine_ls_R_factor_all 0.0783
_refine_ls_R_factor_gt 0.0427
_refine_ls_shift/su_max 0.001
_refine_ls_shift/su_mean 0.000
_refine_ls_structure_factor_coef Fsqd
_refine_ls_weighting_details 'w=1/[\s^2^(Fo^2^)+(0.0418P)^2^+0.2910P] where P=(Fo^2^+2Fc^2^)/3'
_refine_ls_weighting_scheme calc
_refine_ls_wR_factor_gt 0.0868
_refine_ls_wR_factor_ref 0.1020
_reflns_Friedel_coverage 0.000
_reflns_number_gt 2908
_reflns_number_total 4126
_reflns_threshold_expression 'I > 2\s(I)'
_cod_data_source_file d3nj05361j2.cif
_cod_data_source_block Complex2
_cod_depositor_comments 'Adding full bibliography for 7062982--7062984.cif.'
_cod_database_code 7062984
_shelx_shelxl_version_number 2019/1
_shelx_space_group_comment
;
The symmetry employed for this shelxl refinement is uniquely defined
by the following loop, which should always be used as a source of
symmetry information in preference to the above space-group names.
They are only intended as comments.
;
_shelx_estimated_absorpt_t_min 0.789
_shelx_estimated_absorpt_t_max 0.878

loop_
_space_group_symop_operation_xyz
'x, y, z'
'-x, -y, -z'

loop_
_atom_site_label
_atom_site_type_symbol
_atom_site_fract_x
_atom_site_fract_y
_atom_site_fract_z
_atom_site_U_iso_or_equiv
_atom_site_adp_type
_atom_site_occupancy
_atom_site_site_symmetry_order
_atom_site_calc_flag
_atom_site_refinement_flags_posn
_atom_site_refinement_flags_adp
_atom_site_refinement_flags_occupancy
_atom_site_disorder_assembly
_atom_site_disorder_group
Cu1 Cu 0.000000 0.500000 0.500000 0.02360(11) Uani 1 2 d S . P . .
O1 O 0.1363(2) 0.8312(2) 0.55104(11) 0.0299(3) Uani 1 1 d . . . . .
H1 H 0.216453 0.838048 0.596416 0.045 Uiso 1 1 calc R U . . .
O2 O 0.5795(3) 0.6908(3) 0.64961(12) 0.0433(4) Uani 1 1 d . . . . .
O3 O 0.3796(3) 0.8814(3) 0.70448(13) 0.0554(5) Uani 1 1 d . . . . .
O4 O 0.1755(3) 0.6877(4) 1.04818(18) 0.0766(8) Uani 1 1 d . . . . .
O5 O 0.3863(3) 0.6511(4) 1.15615(14) 0.0667(6) Uani 1 1 d . . . . .
N1 N -0.2328(2) 0.5827(3) 0.44652(13) 0.0257(4) Uani 1 1 d . . . . .
H1A H -0.320737 0.482175 0.428318 0.031 Uiso 1 1 calc R U . . .
H1B H -0.278271 0.656790 0.495539 0.031 Uiso 1 1 calc R U . . .
N2 N 0.1209(2) 0.5777(2) 0.36812(13) 0.0252(4) Uani 1 1 d . . . . .
H2 H 0.177165 0.471578 0.336613 0.030 Uiso 1 1 calc R U . . .
N3 N 0.3378(4) 0.6916(3) 1.07307(16) 0.0461(6) Uani 1 1 d . . . . .
C1 C -0.1843(3) 0.6865(3) 0.35690(17) 0.0319(5) Uani 1 1 d . . . . .
H1C H -0.138857 0.818832 0.379622 0.038 Uiso 1 1 calc R U . . .
H1D H -0.294742 0.677312 0.313008 0.038 Uiso 1 1 calc R U . . .
C2 C -0.0333(3) 0.6010(4) 0.29822(17) 0.0340(5) Uani 1 1 d . . . . .
H2A H -0.088042 0.479032 0.262453 0.041 Uiso 1 1 calc R U . . .
H2B H 0.017138 0.681931 0.247428 0.041 Uiso 1 1 calc R U . . .
C3 C 0.2742(3) 0.7419(3) 0.38882(17) 0.0316(5) Uani 1 1 d . . . . .
H3A H 0.309803 0.790302 0.324558 0.038 Uiso 1 1 calc R U . . .
H3B H 0.382787 0.700268 0.416631 0.038 Uiso 1 1 calc R U . . .
C4 C 0.2222(3) 0.8993(3) 0.46249(17) 0.0295(5) Uani 1 1 d . . . . .
H4A H 0.334432 0.990496 0.483053 0.035 Uiso 1 1 calc R U . . .
H4B H 0.136393 0.963185 0.428234 0.035 Uiso 1 1 calc R U . . .
C5 C 0.5066(3) 0.7888(3) 0.71666(17) 0.0313(5) Uani 1 1 d . . . . .
C6 C 0.5712(3) 0.7924(3) 0.82758(16) 0.0272(4) Uani 1 1 d . . . . .
C7 C 0.7566(3) 0.8224(3) 0.86150(18) 0.0309(5) Uani 1 1 d . . . . .
C8 C 0.8071(4) 0.8120(4) 0.9628(2) 0.0434(6) Uani 1 1 d . . . . .
H8 H 0.933144 0.833549 0.983418 0.052 Uiso 1 1 calc R U . . .
C9 C 0.6689(4) 0.7694(4) 1.03224(19) 0.0444(6) Uani 1 1 d . . . . .
H9 H 0.699996 0.760213 1.100092 0.053 Uiso 1 1 calc R U . . .
C10 C 0.4853(4) 0.7409(3) 0.99962(17) 0.0338(5) Uani 1 1 d . . . . .
C11 C 0.4334(3) 0.7547(3) 0.89991(17) 0.0312(5) Uani 1 1 d . . . . .
H11 H 0.306826 0.738982 0.880973 0.037 Uiso 1 1 calc R U . . .
Cl1 Cl 0.93897(9) 0.88167(10) 0.77911(5) 0.04680(18) Uani 1 1 d . . . . .

loop_
_atom_site_aniso_label
_atom_site_aniso_U_11
_atom_site_aniso_U_22
_atom_site_aniso_U_33
_atom_site_aniso_U_23
_atom_site_aniso_U_13
_atom_site_aniso_U_12
Cu1 0.02127(19) 0.0287(2) 0.02220(19) 0.00407(14) 0.00021(14) 0.00749(15)
O1 0.0309(8) 0.0353(9) 0.0228(7) 0.0017(7) -0.0008(6) 0.0052(7)
O2 0.0537(11) 0.0489(11) 0.0261(8) -0.0038(8) 0.0042(8) 0.0103(9)
O3 0.0516(12) 0.0898(16) 0.0312(9) 0.0064(10) -0.0081(8) 0.0314(11)
O4 0.0526(14) 0.125(2) 0.0676(15) 0.0454(15) 0.0260(12) 0.0352(15)
O5 0.0880(17) 0.0899(17) 0.0266(10) 0.0158(10) 0.0108(10) 0.0213(14)
N1 0.0231(9) 0.0281(10) 0.0261(9) 0.0015(7) -0.0020(7) 0.0064(7)
N2 0.0272(9) 0.0265(9) 0.0221(9) -0.0001(7) 0.0020(7) 0.0068(8)
N3 0.0623(16) 0.0494(14) 0.0309(11) 0.0071(10) 0.0139(11) 0.0198(12)
C1 0.0299(11) 0.0348(13) 0.0339(12) 0.0111(10) -0.0038(9) 0.0088(10)
C2 0.0389(13) 0.0415(14) 0.0214(10) 0.0046(9) -0.0028(9) 0.0062(11)
C3 0.0269(11) 0.0378(13) 0.0294(11) 0.0050(10) 0.0059(9) 0.0023(10)
C4 0.0296(11) 0.0279(12) 0.0297(11) 0.0048(9) -0.0019(9) 0.0001(9)
C5 0.0310(12) 0.0374(13) 0.0235(11) 0.0044(9) -0.0005(9) -0.0005(10)
C6 0.0297(11) 0.0281(11) 0.0238(10) -0.0003(8) -0.0011(8) 0.0069(9)
C7 0.0285(11) 0.0294(12) 0.0342(12) 0.0011(9) 0.0002(9) 0.0047(9)
C8 0.0345(13) 0.0499(16) 0.0452(15) 0.0063(12) -0.0143(11) 0.0057(12)
C9 0.0547(17) 0.0522(17) 0.0268(12) 0.0064(11) -0.0129(11) 0.0096(13)
C10 0.0437(14) 0.0347(13) 0.0244(11) 0.0030(9) 0.0028(10) 0.0117(11)
C11 0.0316(12) 0.0367(13) 0.0262(11) 0.0022(9) -0.0007(9) 0.0096(10)
Cl1 0.0327(3) 0.0494(4) 0.0567(4) 0.0059(3) 0.0102(3) 0.0025(3)

loop_
_atom_type_symbol
_atom_type_description
_atom_type_scat_dispersion_real
_atom_type_scat_dispersion_imag
_atom_type_scat_source
C C 0.0033 0.0016 'International Tables Vol C Tables 4.2.6.8 and 6.1.1.4'
H H 0.0000 0.0000 'International Tables Vol C Tables 4.2.6.8 and 6.1.1.4'
Cl Cl 0.1484 0.1585 'International Tables Vol C Tables 4.2.6.8 and 6.1.1.4'
Cu Cu 0.3201 1.2651 'International Tables Vol C Tables 4.2.6.8 and 6.1.1.4'
N N 0.0061 0.0033 'International Tables Vol C Tables 4.2.6.8 and 6.1.1.4'
O O 0.0106 0.0060 'International Tables Vol C Tables 4.2.6.8 and 6.1.1.4'

loop_
_geom_angle_atom_site_label_1
_geom_angle_atom_site_label_2
_geom_angle_atom_site_label_3
_geom_angle
_geom_angle_site_symmetry_1
_geom_angle_site_symmetry_3
_geom_angle_publ_flag
N1 Cu1 N1 180.0 2_566 . ?
N1 Cu1 N2 94.31(7) 2_566 . ?
N1 Cu1 N2 85.69(7) . . ?
N1 Cu1 N2 85.69(7) 2_566 2_566 ?
N1 Cu1 N2 94.31(7) . 2_566 ?
N2 Cu1 N2 180.0 . 2_566 ?
C4 O1 H1 109.5 . . ?
C1 N1 Cu1 109.45(13) . . ?
C1 N1 H1A 109.8 . . ?
Cu1 N1 H1A 109.8 . . ?
C1 N1 H1B 109.8 . . ?
Cu1 N1 H1B 109.8 . . ?
H1A N1 H1B 108.2 . . ?
C3 N2 C2 115.99(18) . . ?
C3 N2 Cu1 111.63(13) . . ?
C2 N2 Cu1 106.96(13) . . ?
C3 N2 H2 107.3 . . ?
C2 N2 H2 107.3 . . ?
Cu1 N2 H2 107.3 . . ?
O4 N3 O5 123.4(2) . . ?
O4 N3 C10 119.0(2) . . ?
O5 N3 C10 117.6(2) . . ?
N1 C1 C2 108.55(18) . . ?
N1 C1 H1C 110.0 . . ?
C2 C1 H1C 110.0 . . ?
N1 C1 H1D 110.0 . . ?
C2 C1 H1D 110.0 . . ?
H1C C1 H1D 108.4 . . ?
N2 C2 C1 111.07(17) . . ?
N2 C2 H2A 109.4 . . ?
C1 C2 H2A 109.4 . . ?
N2 C2 H2B 109.4 . . ?
C1 C2 H2B 109.4 . . ?
H2A C2 H2B 108.0 . . ?
N2 C3 C4 113.57(17) . . ?
N2 C3 H3A 108.9 . . ?
C4 C3 H3A 108.9 . . ?
N2 C3 H3B 108.9 . . ?
C4 C3 H3B 108.9 . . ?
H3A C3 H3B 107.7 . . ?
O1 C4 C3 111.72(18) . . ?
O1 C4 H4A 109.3 . . ?
C3 C4 H4A 109.3 . . ?
O1 C4 H4B 109.3 . . ?
C3 C4 H4B 109.3 . . ?
H4A C4 H4B 107.9 . . ?
O2 C5 O3 127.3(2) . . ?
O2 C5 C6 117.8(2) . . ?
O3 C5 C6 114.9(2) . . ?
C7 C6 C11 117.3(2) . . ?
C7 C6 C5 125.0(2) . . ?
C11 C6 C5 117.7(2) . . ?
C6 C7 C8 122.3(2) . . ?
C6 C7 Cl1 121.03(18) . . ?
C8 C7 Cl1 116.65(19) . . ?
C9 C8 C7 119.4(2) . . ?
C9 C8 H8 120.3 . . ?
C7 C8 H8 120.3 . . ?
C10 C9 C8 118.7(2) . . ?
C10 C9 H9 120.6 . . ?
C8 C9 H9 120.6 . . ?
C9 C10 C11 122.4(2) . . ?
C9 C10 N3 118.8(2) . . ?
C11 C10 N3 118.8(2) . . ?
C10 C11 C6 119.8(2) . . ?
C10 C11 H11 120.1 . . ?
C6 C11 H11 120.1 . . ?

loop_
_geom_bond_atom_site_label_1
_geom_bond_atom_site_label_2
_geom_bond_distance
_geom_bond_site_symmetry_2
_geom_bond_publ_flag
Cu1 N1 2.0245(17) 2_566 ?
Cu1 N1 2.0245(17) . ?
Cu1 N2 2.0373(17) . ?
Cu1 N2 2.0373(17) 2_566 ?
O1 C4 1.420(3) . ?
O1 H1 0.8200 . ?
O2 C5 1.242(3) . ?
O3 C5 1.243(3) . ?
O4 N3 1.209(3) . ?
O5 N3 1.226(3) . ?
N1 C1 1.480(3) . ?
N1 H1A 0.8900 . ?
N1 H1B 0.8900 . ?
N2 C3 1.480(3) . ?
N2 C2 1.482(3) . ?
N2 H2 0.9800 . ?
N3 C10 1.467(3) . ?
C1 C2 1.514(3) . ?
C1 H1C 0.9700 . ?
C1 H1D 0.9700 . ?
C2 H2A 0.9700 . ?
C2 H2B 0.9700 . ?
C3 C4 1.507(3) . ?
C3 H3A 0.9700 . ?
C3 H3B 0.9700 . ?
C4 H4A 0.9700 . ?
C4 H4B 0.9700 . ?
C5 C6 1.523(3) . ?
C6 C7 1.382(3) . ?
C6 C11 1.394(3) . ?
C7 C8 1.391(3) . ?
C7 Cl1 1.737(2) . ?
C8 C9 1.375(4) . ?
C8 H8 0.9300 . ?
C9 C10 1.366(4) . ?
C9 H9 0.9300 . ?
C10 C11 1.379(3) . ?
C11 H11 0.9300 . ?

loop_
_geom_hbond_atom_site_label_D
_geom_hbond_atom_site_label_H
_geom_hbond_atom_site_label_A
_geom_hbond_distance_DH
_geom_hbond_distance_HA
_geom_hbond_distance_DA
_geom_hbond_angle_DHA
_geom_hbond_site_symmetry_A
_geom_hbond_publ_flag
O1 H1 O3 0.82 1.80 2.618(2) 171.9 . yes
N1 H1A O2 0.89 2.24 3.081(3) 158.5 2_566 yes
N1 H1B O2 0.89 2.28 3.079(2) 149.1 1_455 yes
N2 H2 O2 0.98 2.29 3.136(2) 143.9 2_666 yes
N2 H2 Cl1 0.98 2.81 3.6064(19) 138.5 2_666 yes
C1 H1C O1 0.97 2.59 3.519(3) 160.9 2_576 yes
C2 H2A Cl1 0.97 2.98 3.701(3) 131.8 2_666 yes
C3 H3A O5 0.97 2.43 3.188(3) 134.9 1_554 yes
C4 H4B O1 0.97 2.66 3.508(3) 146.6 2_576 yes
C8 H8 O4 0.93 2.39 3.185(3) 143.4 1_655 yes

loop_
_geom_torsion_atom_site_label_1
_geom_torsion_atom_site_label_2
_geom_torsion_atom_site_label_3
_geom_torsion_atom_site_label_4
_geom_torsion
_geom_torsion_site_symmetry_1
_geom_torsion_site_symmetry_2
_geom_torsion_site_symmetry_3
_geom_torsion_site_symmetry_4
_geom_torsion_publ_flag
Cu1 N1 C1 C2 34.0(2) . . . . ?
C3 N2 C2 C1 -87.9(2) . . . . ?
Cu1 N2 C2 C1 37.3(2) . . . . ?
N1 C1 C2 N2 -48.1(3) . . . . ?
C2 N2 C3 C4 76.0(2) . . . . ?
Cu1 N2 C3 C4 -46.8(2) . . . . ?
N2 C3 C4 O1 47.9(3) . . . . ?
O2 C5 C6 C7 48.7(3) . . . . ?
O3 C5 C6 C7 -133.7(3) . . . . ?
O2 C5 C6 C11 -128.5(2) . . . . ?
O3 C5 C6 C11 49.1(3) . . . . ?
C11 C6 C7 C8 1.4(4) . . . . ?
C5 C6 C7 C8 -175.7(2) . . . . ?
C11 C6 C7 Cl1 -176.85(17) . . . . ?
C5 C6 C7 Cl1 6.0(3) . . . . ?
C6 C7 C8 C9 0.3(4) . . . . ?
Cl1 C7 C8 C9 178.7(2) . . . . ?
C7 C8 C9 C10 -0.8(4) . . . . ?
C8 C9 C10 C11 -0.5(4) . . . . ?
C8 C9 C10 N3 178.7(2) . . . . ?
O4 N3 C10 C9 171.5(3) . . . . ?
O5 N3 C10 C9 -10.5(4) . . . . ?
O4 N3 C10 C11 -9.2(4) . . . . ?
O5 N3 C10 C11 168.8(2) . . . . ?
C9 C10 C11 C6 2.4(4) . . . . ?
N3 C10 C11 C6 -176.9(2) . . . . ?
C7 C6 C11 C10 -2.7(3) . . . . ?
C5 C6 C11 C10 174.7(2) . . . . ?
